data_1502132
loop_
_publ_author_name
'Singh, Anand'
'Roth, Gregory P.'

_publ_section_title
;
 A [3+2] dipolar cycloaddition route to 3-hydroxy-3-alkyl oxindoles: an
 approach to pyrrolidinoindoline alkaloids.
;
_journal_issue 8
_journal_name_full 'Organic letters'
_journal_page_first 2118
_journal_page_last 2121
_journal_paper_doi 10.1021/ol200547m
_journal_volume 13
_journal_year 2011
_chemical_formula_moiety 'C13 H15 N2 O4'
_chemical_formula_sum 'C13 H14 N2 O4'
_chemical_formula_weight 262.26
_chemical_name_systematic
; 
 ? 
;
_space_group_IT_number 2
_symmetry_cell_setting triclinic
_symmetry_space_group_name_Hall '-P 1'
_symmetry_space_group_name_H-M 'P -1'
_atom_sites_solution_hydrogens geom
_atom_sites_solution_primary direct
_atom_sites_solution_secondary difmap
_audit_creation_method SHELXL-97
_cell_angle_alpha 113.9140(10)
_cell_angle_beta 99.967(2)
_cell_angle_gamma 95.827(2)
_cell_formula_units_Z 2
_cell_length_a 5.0939(4)
_cell_length_b 11.4983(10)
_cell_length_c 12.4598(11)
_cell_measurement_reflns_used 7188
_cell_measurement_temperature 150(2)
_cell_measurement_theta_max 27.50
_cell_measurement_theta_min 3.34
_cell_volume 645.01(10)
_computing_cell_refinement 'APEX II v2009.5.0 (Bruker, 2010)'
_computing_data_collection 'APEX II v2009.5.0 (Bruker, 2010)'
_computing_data_reduction 'APEX II v2009.5.0 (Bruker, 2010)'
_computing_molecular_graphics 'SHELXTL (Bruker, 2008)'
_computing_publication_material 'SHELXTL (Bruker, 2008)'
_computing_structure_refinement 'SHELXL-97 (Sheldrick, 2008)'
_computing_structure_solution 'SIR-2004 (Burla et al., 2005)'
_diffrn_ambient_temperature 150(2)
_diffrn_detector 'CCD area detector'
_diffrn_detector_area_resol_mean 83.33
_diffrn_detector_type 'Bruker APEXII'
_diffrn_measured_fraction_theta_full 0.989
_diffrn_measured_fraction_theta_max 0.989
_diffrn_measurement_details '0.30 degree frames measured for 10 seconds each'
_diffrn_measurement_device 'APEX Kappa Duo'
_diffrn_measurement_device_type Kappa
_diffrn_measurement_method 'omega and phi scans'
_diffrn_radiation_monochromator graphite
_diffrn_radiation_source 'fine-focus sealed tube'
_diffrn_radiation_type MoK\a
_diffrn_radiation_wavelength 0.71073
_diffrn_reflns_av_R_equivalents 0.0186
_diffrn_reflns_av_sigmaI/netI 0.0149
_diffrn_reflns_limit_h_max 6
_diffrn_reflns_limit_h_min -6
_diffrn_reflns_limit_k_max 14
_diffrn_reflns_limit_k_min -14
_diffrn_reflns_limit_l_max 16
_diffrn_reflns_limit_l_min -16
_diffrn_reflns_number 10994
_diffrn_reflns_theta_full 27.50
_diffrn_reflns_theta_max 27.50
_diffrn_reflns_theta_min 1.84
_exptl_absorpt_coefficient_mu 0.102
_exptl_absorpt_correction_T_max 0.9919
_exptl_absorpt_correction_T_min 0.9770
_exptl_absorpt_correction_type multi-scan
_exptl_absorpt_process_details 'SADABS, R. Blessing; 1995'
_exptl_crystal_colour colorless
_exptl_crystal_density_diffrn 1.350
_exptl_crystal_density_method 'not measured'
_exptl_crystal_description plate
_exptl_crystal_F_000 276
_exptl_crystal_size_max 0.23
_exptl_crystal_size_mid 0.23
_exptl_crystal_size_min 0.08
_refine_diff_density_max 0.282
_refine_diff_density_min -0.251
_refine_diff_density_rms 0.041
_refine_ls_extinction_method none
_refine_ls_goodness_of_fit_ref 1.059
_refine_ls_hydrogen_treatment constr
_refine_ls_matrix_type full
_refine_ls_number_parameters 174
_refine_ls_number_reflns 2928
_refine_ls_number_restraints 0
_refine_ls_restrained_S_all 1.059
_refine_ls_R_factor_all 0.0394
_refine_ls_R_factor_gt 0.0359
_refine_ls_shift/su_max 0.000
_refine_ls_shift/su_mean 0.000
_refine_ls_structure_factor_coef Fsqd
_refine_ls_weighting_details 'calc w=1/[\s^2^(Fo^2^)+(0.0457P)^2^+0.2139P] where P=(Fo^2^+2Fc^2^)/3'
_refine_ls_weighting_scheme calc
_refine_ls_wR_factor_gt 0.0937
_refine_ls_wR_factor_ref 0.0967
_reflns_number_gt 2676
_reflns_number_total 2928
_reflns_threshold_expression >2sigma(I)
_cod_data_source_file ol200547m_si_001.cif
_cod_data_source_block 10112
_cod_original_cell_volume 645.01(9)
_cod_original_sg_symbol_H-M P-1
_cod_database_code 1502132

loop_
_symmetry_equiv_pos_as_xyz
'x, y, z'
'-x, -y, -z'

loop_
_atom_site_label
_atom_site_type_symbol
_atom_site_fract_x
_atom_site_fract_y
_atom_site_fract_z
_atom_site_U_iso_or_equiv
_atom_site_adp_type
_atom_site_occupancy
_atom_site_symmetry_multiplicity
_atom_site_calc_flag
_atom_site_refinement_flags
O1 O 1.13398(16) 0.63598(8) 0.15708(7) 0.02634(19) Uani 1 1 d .
O2 O 1.25100(16) 1.01956(8) 0.39928(8) 0.02788(19) Uani 1 1 d .
H2O H 1.3987 1.0727 0.4335 0.042 Uiso 1 1 calc R
O3 O 1.26215(18) 0.74801(9) 0.51032(8) 0.0338(2) Uani 1 1 d .
O4 O 0.85559(19) 0.63507(9) 0.38914(8) 0.0369(2) Uani 1 1 d .
N1 N 0.76018(18) 0.60194(9) 0.00685(8) 0.0218(2) Uani 1 1 d .
H1N H 0.7617 0.5213 -0.0417 0.026 Uiso 1 1 calc R
N2 N 1.25132(19) 0.92075(9) 0.43610(8) 0.0240(2) Uani 1 1 d .
C1 C 0.8631(2) 0.80490(10) 0.17271(9) 0.0210(2) Uani 1 1 d .
H1 H 1.0146 0.8744 0.1840 0.025 Uiso 1 1 calc R
C2 C 0.9414(2) 0.67243(10) 0.11413(9) 0.0209(2) Uani 1 1 d .
C3 C 0.5702(2) 0.67341(10) -0.01708(10) 0.0214(2) Uani 1 1 d .
C4 C 0.3555(2) 0.63394(12) -0.11660(10) 0.0275(2) Uani 1 1 d .
H4 H 0.3201 0.5494 -0.1809 0.033 Uiso 1 1 calc R
C5 C 0.1935(2) 0.72428(14) -0.11807(12) 0.0331(3) Uani 1 1 d .
H5 H 0.0437 0.7005 -0.1848 0.040 Uiso 1 1 calc R
C6 C 0.2455(3) 0.84766(13) -0.02478(12) 0.0335(3) Uani 1 1 d .
H6 H 0.1331 0.9075 -0.0288 0.040 Uiso 1 1 calc R
C7 C 0.4621(2) 0.88487(12) 0.07530(11) 0.0289(3) Uani 1 1 d .
H7 H 0.4974 0.9693 0.1397 0.035 Uiso 1 1 calc R
C8 C 0.6236(2) 0.79667(10) 0.07881(10) 0.0216(2) Uani 1 1 d .
C9 C 0.7967(2) 0.83000(11) 0.29545(9) 0.0233(2) Uani 1 1 d .
H9A H 0.7351 0.9138 0.3275 0.028 Uiso 1 1 calc R
H9B H 0.6459 0.7611 0.2834 0.028 Uiso 1 1 calc R
C10 C 1.0361(2) 0.83299(10) 0.38605(9) 0.0228(2) Uani 1 1 d .
C11 C 1.0370(2) 0.72732(11) 0.42669(10) 0.0264(2) Uani 1 1 d .
C12 C 1.2917(3) 0.64794(14) 0.55167(14) 0.0407(3) Uani 1 1 d .
H12A H 1.2970 0.5654 0.4836 0.049 Uiso 1 1 calc R
H12B H 1.1372 0.6335 0.5861 0.049 Uiso 1 1 calc R
C13 C 1.5526(3) 0.69412(17) 0.64619(14) 0.0435(3) Uani 1 1 d .
H13A H 1.5828 0.6278 0.6750 0.065 Uiso 1 1 calc R
H13B H 1.5427 0.7744 0.7140 0.065 Uiso 1 1 calc R
H13C H 1.7031 0.7104 0.6115 0.065 Uiso 1 1 calc R

loop_
_atom_site_aniso_label
_atom_site_aniso_U_11
_atom_site_aniso_U_22
_atom_site_aniso_U_33
_atom_site_aniso_U_23
_atom_site_aniso_U_13
_atom_site_aniso_U_12
O1 0.0234(4) 0.0273(4) 0.0223(4) 0.0054(3) 0.0018(3) 0.0081(3)
O2 0.0247(4) 0.0239(4) 0.0282(4) 0.0078(3) 0.0011(3) -0.0007(3)
O3 0.0288(4) 0.0322(5) 0.0353(5) 0.0150(4) -0.0034(4) 0.0009(3)
O4 0.0351(5) 0.0337(5) 0.0328(5) 0.0122(4) -0.0011(4) -0.0078(4)
N1 0.0223(4) 0.0191(4) 0.0185(4) 0.0037(3) 0.0024(3) 0.0031(3)
N2 0.0225(4) 0.0226(4) 0.0210(4) 0.0039(4) 0.0044(3) 0.0033(3)
C1 0.0195(5) 0.0196(5) 0.0198(5) 0.0048(4) 0.0047(4) 0.0022(4)
C2 0.0200(5) 0.0213(5) 0.0186(5) 0.0057(4) 0.0060(4) 0.0023(4)
C3 0.0208(5) 0.0236(5) 0.0207(5) 0.0103(4) 0.0060(4) 0.0027(4)
C4 0.0261(5) 0.0320(6) 0.0223(5) 0.0118(5) 0.0026(4) 0.0012(4)
C5 0.0267(6) 0.0473(7) 0.0302(6) 0.0230(6) 0.0032(5) 0.0073(5)
C6 0.0305(6) 0.0422(7) 0.0399(7) 0.0266(6) 0.0111(5) 0.0158(5)
C7 0.0305(6) 0.0273(6) 0.0325(6) 0.0139(5) 0.0115(5) 0.0087(5)
C8 0.0209(5) 0.0228(5) 0.0216(5) 0.0098(4) 0.0064(4) 0.0029(4)
C9 0.0184(5) 0.0261(5) 0.0184(5) 0.0035(4) 0.0036(4) 0.0026(4)
C10 0.0199(5) 0.0243(5) 0.0176(5) 0.0024(4) 0.0051(4) 0.0034(4)
C11 0.0245(5) 0.0277(5) 0.0207(5) 0.0049(4) 0.0046(4) 0.0028(4)
C12 0.0431(7) 0.0380(7) 0.0425(8) 0.0210(6) 0.0036(6) 0.0093(6)
C13 0.0370(7) 0.0616(9) 0.0413(8) 0.0305(7) 0.0085(6) 0.0146(7)

loop_
_atom_type_symbol
_atom_type_description
_atom_type_scat_dispersion_real
_atom_type_scat_dispersion_imag
_atom_type_scat_source
C C 0.0033 0.0016 'International Tables Vol C Tables 4.2.6.8 and 6.1.1.4'
H H 0.0000 0.0000 'International Tables Vol C Tables 4.2.6.8 and 6.1.1.4'
N N 0.0061 0.0033 'International Tables Vol C Tables 4.2.6.8 and 6.1.1.4'
O O 0.0106 0.0060 'International Tables Vol C Tables 4.2.6.8 and 6.1.1.4'

loop_
_geom_angle_atom_site_label_1
_geom_angle_atom_site_label_2
_geom_angle_atom_site_label_3
_geom_angle
N2 O2 H2O 109.5
C11 O3 C12 116.78(10)
C2 N1 C3 111.60(9)
C2 N1 H1N 124.2
C3 N1 H1N 124.2
C10 N2 O2 113.93(9)
C8 C1 C2 102.50(8)
C8 C1 C9 113.42(8)
C2 C1 C9 111.76(9)
C8 C1 H1 109.6
C2 C1 H1 109.6
C9 C1 H1 109.6
O1 C2 N1 125.99(10)
O1 C2 C1 125.94(10)
N1 C2 C1 108.07(9)
C4 C3 C8 122.45(10)
C4 C3 N1 128.13(10)
C8 C3 N1 109.41(9)
C3 C4 C5 116.79(11)
C3 C4 H4 121.6
C5 C4 H4 121.6
C6 C5 C4 121.66(11)
C6 C5 H5 119.2
C4 C5 H5 119.2
C5 C6 C7 120.50(11)
C5 C6 H6 119.7
C7 C6 H6 119.7
C8 C7 C6 118.72(11)
C8 C7 H7 120.6
C6 C7 H7 120.6
C7 C8 C3 119.87(10)
C7 C8 C1 131.77(10)
C3 C8 C1 108.35(9)
C10 C9 C1 112.37(9)
C10 C9 H9A 109.1
C1 C9 H9A 109.1
C10 C9 H9B 109.1
C1 C9 H9B 109.1
H9A C9 H9B 107.9
N2 C10 C11 113.66(10)
N2 C10 C9 126.11(11)
C11 C10 C9 120.23(9)
O4 C11 O3 124.08(12)
O4 C11 C10 123.92(11)
O3 C11 C10 112.00(9)
O3 C12 C13 106.93(11)
O3 C12 H12A 110.3
C13 C12 H12A 110.3
O3 C12 H12B 110.3
C13 C12 H12B 110.3
H12A C12 H12B 108.6
C12 C13 H13A 109.5
C12 C13 H13B 109.5
H13A C13 H13B 109.5
C12 C13 H13C 109.5
H13A C13 H13C 109.5
H13B C13 H13C 109.5

loop_
_geom_bond_atom_site_label_1
_geom_bond_atom_site_label_2
_geom_bond_distance
O1 C2 1.2280(13)
O2 N2 1.3870(13)
O2 H2O 0.8400
O3 C11 1.3371(14)
O3 C12 1.4495(16)
O4 C11 1.2028(14)
N1 C2 1.3560(13)
N1 C3 1.4004(14)
N1 H1N 0.8800
N2 C10 1.2798(14)
C1 C8 1.5031(15)
C1 C2 1.5280(14)
C1 C9 1.5420(15)
C1 H1 1.0000
C3 C4 1.3831(15)
C3 C8 1.3952(15)
C4 C5 1.3944(18)
C4 H4 0.9500
C5 C6 1.3835(19)
C5 H5 0.9500
C6 C7 1.3964(18)
C6 H6 0.9500
C7 C8 1.3785(16)
C7 H7 0.9500
C9 C10 1.4987(15)
C9 H9A 0.9900
C9 H9B 0.9900
C10 C11 1.4939(17)
C12 C13 1.4977(19)
C12 H12A 0.9900
C12 H12B 0.9900
C13 H13A 0.9800
C13 H13B 0.9800
C13 H13C 0.9800

loop_
_geom_hbond_atom_site_label_D
_geom_hbond_atom_site_label_H
_geom_hbond_atom_site_label_A
_geom_hbond_distance_DH
_geom_hbond_distance_HA
_geom_hbond_distance_DA
_geom_hbond_angle_DHA
_geom_hbond_site_symmetry_A
O2 H2O N2 0.84 2.17 2.7947(13) 131.4 2_876
O2 H2O O3 0.84 2.33 3.1318(12) 160.8 2_876
N1 H1N O1 0.88 1.99 2.8455(12) 162.9 2_765

loop_
_geom_torsion_atom_site_label_1
_geom_torsion_atom_site_label_2
_geom_torsion_atom_site_label_3
_geom_torsion_atom_site_label_4
_geom_torsion
C3 N1 C2 O1 -178.21(10)
C3 N1 C2 C1 2.17(11)
C8 C1 C2 O1 177.81(10)
C9 C1 C2 O1 -60.40(14)
C8 C1 C2 N1 -2.58(11)
C9 C1 C2 N1 119.22(9)
C2 N1 C3 C4 -179.63(10)
C2 N1 C3 C8 -0.79(12)
C8 C3 C4 C5 0.76(16)
N1 C3 C4 C5 179.46(10)
C3 C4 C5 C6 0.27(17)
C4 C5 C6 C7 -0.87(19)
C5 C6 C7 C8 0.44(18)
C6 C7 C8 C3 0.56(16)
C6 C7 C8 C1 -178.33(11)
C4 C3 C8 C7 -1.19(16)
N1 C3 C8 C7 179.90(9)
C4 C3 C8 C1 177.94(10)
N1 C3 C8 C1 -0.98(12)
C2 C1 C8 C7 -178.90(11)
C9 C1 C8 C7 60.44(15)
C2 C1 C8 C3 2.11(11)
C9 C1 C8 C3 -118.54(10)
C8 C1 C9 C10 177.92(9)
C2 C1 C9 C10 62.65(11)
O2 N2 C10 C11 -179.63(8)
O2 N2 C10 C9 -0.07(15)
C1 C9 C10 N2 69.41(14)
C1 C9 C10 C11 -111.06(11)
C12 O3 C11 O4 3.73(18)
C12 O3 C11 C10 -176.77(10)
N2 C10 C11 O4 -178.87(11)
C9 C10 C11 O4 1.54(17)
N2 C10 C11 O3 1.63(14)
C9 C10 C11 O3 -177.96(9)
C11 O3 C12 C13 -178.56(11)
